data_4120460
loop_
_publ_author_name
'Furuyama, Taniyuki'
'Satoh, Koh'
'Kushiya, Tomofumi'
'Kobayashi, Nagao'

_publ_section_title
;
 Design, Synthesis, and Properties of Phthalocyanine Complexes with
 Main-Group Elements Showing Main Absorption and Fluorescence beyond 1000
 nm.
;
_journal_issue 2
_journal_name_full 'Journal of the American Chemical Society'
_journal_page_first 765
_journal_page_last 776
_journal_paper_doi 10.1021/ja411016f
_journal_volume 136
_journal_year 2014
_chemical_formula_moiety 'C13 H12.25 N Te'
_chemical_formula_sum 'C13 H12.25 N Te'
_chemical_formula_weight 310.09
_chemical_name_systematic
; 
 ? 
;
_space_group_IT_number 137
_symmetry_cell_setting tetragonal
_symmetry_Int_Tables_number 137
_symmetry_space_group_name_Hall '-P 4ac 2a'
_symmetry_space_group_name_H-M 'P 42/n m c :2'
_atom_sites_solution_hydrogens geom
_atom_sites_solution_primary direct
_atom_sites_solution_secondary difmap
_audit_creation_method SHELXL-97
_cell_angle_alpha 90.00
_cell_angle_beta 90.00
_cell_angle_gamma 90.00
_cell_formula_units_Z 16
_cell_length_a 21.3517(6)
_cell_length_b 21.3517(6)
_cell_length_c 16.3004(6)
_cell_measurement_temperature 90(2)
_cell_volume 7431.3(4)
_computing_cell_refinement 'Bruker SAINT'
_computing_data_collection 'Bruker APEX2'
_computing_data_reduction 'Bruker SAINT'
_computing_molecular_graphics 'Yadokari-XG 2009 (Wakita, Nemoto et al., 2009)'
_computing_publication_material 'Yadokari-XG 2009 (Wakita, Nemoto et al., 2009)'
_computing_structure_refinement 'SHELXL-97 (Sheldrick, 2008)'
_computing_structure_solution 'SHELXS-97 (Sheldrick, 2008)'
_diffrn_ambient_temperature 90(2)
_diffrn_detector_area_resol_mean 8.333
_diffrn_measured_fraction_theta_full 0.974
_diffrn_measured_fraction_theta_max 0.974
_diffrn_measurement_device_type 'Bruker APEXII CCD area detector'
_diffrn_measurement_method '\f and \w scans'
_diffrn_radiation_monochromator 'Bruker Helios multilayer confocal mirror'
_diffrn_radiation_source 'Bruker TXS fine-focus rotating anode'
_diffrn_radiation_type CuK\a
_diffrn_radiation_wavelength 1.54178
_diffrn_reflns_av_R_equivalents 0.0485
_diffrn_reflns_av_sigmaI/netI 0.0294
_diffrn_reflns_limit_h_max 25
_diffrn_reflns_limit_h_min -25
_diffrn_reflns_limit_k_max 25
_diffrn_reflns_limit_k_min -25
_diffrn_reflns_limit_l_max 18
_diffrn_reflns_limit_l_min -14
_diffrn_reflns_number 44813
_diffrn_reflns_theta_full 69.05
_diffrn_reflns_theta_max 69.05
_diffrn_reflns_theta_min 4.95
_diffrn_standards_number 0
_exptl_absorpt_coefficient_mu 12.455
_exptl_absorpt_correction_T_max 0.3689
_exptl_absorpt_correction_T_min 0.1178
_exptl_absorpt_correction_type numerical
_exptl_crystal_colour 'dark red'
_exptl_crystal_density_diffrn 1.109
_exptl_crystal_density_method 'not measured'
_exptl_crystal_description plate
_exptl_crystal_F_000 2388
_exptl_crystal_size_max 0.30
_exptl_crystal_size_mid 0.20
_exptl_crystal_size_min 0.10
_platon_squeeze_details
;
;
_refine_diff_density_max 0.935
_refine_diff_density_min -0.356
_refine_diff_density_rms 0.090
_refine_ls_extinction_method none
_refine_ls_goodness_of_fit_ref 1.048
_refine_ls_hydrogen_treatment constr
_refine_ls_matrix_type full
_refine_ls_number_parameters 233
_refine_ls_number_reflns 3572
_refine_ls_number_restraints 331
_refine_ls_restrained_S_all 1.013
_refine_ls_R_factor_all 0.0691
_refine_ls_R_factor_gt 0.0650
_refine_ls_shift/su_max 0.001
_refine_ls_shift/su_mean 0.000
_refine_ls_structure_factor_coef Fsqd
_refine_ls_weighting_details 'calc w=1/[\s^2^(Fo^2^)+(0.1350P)^2^+5.5530P] where P=(Fo^2^+2Fc^2^)/3'
_refine_ls_weighting_scheme calc
_refine_ls_wR_factor_gt 0.2054
_refine_ls_wR_factor_ref 0.2118
_reflns_number_gt 3161
_reflns_number_total 3572
_reflns_threshold_expression >2sigma(I)
_cod_data_source_file ja411016f_si_004.cif
_cod_data_source_block test
_cod_original_sg_symbol_H-M 'P 42/n m c'
_cod_database_code 4120460

loop_
_symmetry_equiv_pos_as_xyz
'x, y, z'
'-x+1/2, -y+1/2, z'
'x+1/2, -y, -z'
'-x, y+1/2, -z'
'-y, -x, -z+1/2'
'y+1/2, x+1/2, -z+1/2'
'y, -x+1/2, z+1/2'
'-y+1/2, x, z+1/2'
'-x, -y, -z'
'x-1/2, y-1/2, -z'
'-x-1/2, y, z'
'x, -y-1/2, z'
'y, x, z-1/2'
'-y-1/2, -x-1/2, z-1/2'
'-y, x-1/2, -z-1/2'
'y-1/2, -x, -z-1/2'

loop_
_atom_site_label
_atom_site_type_symbol
_atom_site_fract_x
_atom_site_fract_y
_atom_site_fract_z
_atom_site_U_iso_or_equiv
_atom_site_adp_type
_atom_site_occupancy
_atom_site_symmetry_multiplicity
_atom_site_calc_flag
_atom_site_refinement_flags
_atom_site_disorder_assembly
_atom_site_disorder_group
N1 N 0.7500 0.1588(3) 0.2513(4) 0.0901(16) Uani 1 2 d S . .
H1 H 0.7500 0.1968 0.2302 0.108 Uiso 0.50 2 calc SPR . .
C1 C 0.6977(2) 0.1242(2) 0.2705(3) 0.0847(12) Uani 1 1 d . . .
C2 C 0.7171(2) 0.0676(2) 0.3117(3) 0.0849(12) Uani 1 1 d . . .
C3 C 0.6832(3) 0.0219(3) 0.3525(3) 0.0960(16) Uani 1 1 d . . .
C4 C 0.7178(3) -0.0246(3) 0.3906(4) 0.1008(16) Uani 1 1 d . . .
H2 H 0.6964 -0.0576 0.4176 0.121 Uiso 1 1 calc R . .
N2 N 0.63925(19) 0.13925(19) 0.2500 0.0913(16) Uani 1 2 d S . .
Te1A Te 0.58452(3) 0.03064(3) 0.36419(5) 0.0591(8) Uani 0.401(8) 1 d PU A 1
Te1B Te 0.58592(12) 0.02710(18) 0.3570(3) 0.261(5) Uani 0.599(8) 1 d PDU A 2
C5A C 0.5789(3) -0.0349(4) 0.4618(6) 0.053(2) Uani 0.401(8) 1 d PDU A 1
C5B C 0.5778(5) -0.0363(11) 0.4548(15) 0.217(10) Uani 0.599(8) 1 d PDU A 2
C6A C 0.5834(3) -0.0126(5) 0.5429(6) 0.059(2) Uani 0.401(8) 1 d PDU A 1
C7A C 0.5774(4) -0.0536(5) 0.6074(6) 0.062(2) Uani 0.401(8) 1 d PDU A 1
H3 H 0.5812 -0.0382 0.6619 0.075 Uiso 0.401(8) 1 calc PR A 1
C8A C 0.5660(6) -0.1163(5) 0.5952(6) 0.069(3) Uani 0.401(8) 1 d PDU A 1
C9A C 0.5639(8) -0.1387(6) 0.5161(7) 0.084(4) Uani 0.401(8) 1 d PDU A 1
H4 H 0.5590 -0.1823 0.5070 0.101 Uiso 0.401(8) 1 calc PR A 1
C8B C 0.5659(14) -0.1229(12) 0.5800(15) 0.228(10) Uani 0.599(8) 1 d PDU A 2
C9B C 0.5579(15) -0.1392(12) 0.4990(15) 0.229(10) Uani 0.599(8) 1 d PDU A 2
H5 H 0.5466 -0.1812 0.4867 0.275 Uiso 0.599(8) 1 calc PR A 2
C10A C 0.5689(7) -0.0982(5) 0.4486(6) 0.075(3) Uani 0.401(8) 1 d PDU A 1
C10B C 0.5656(15) -0.0976(13) 0.4341(15) 0.242(10) Uani 0.599(8) 1 d PDU A 2
C11A C 0.5944(10) 0.0549(6) 0.5650(11) 0.098(5) Uani 0.401(8) 1 d PDU A 1
H6 H 0.5623 0.0811 0.5390 0.146 Uiso 0.401(8) 1 calc PR A 1
H7 H 0.6359 0.0678 0.5456 0.146 Uiso 0.401(8) 1 calc PR A 1
H8 H 0.5922 0.0599 0.6247 0.146 Uiso 0.401(8) 1 calc PR A 1
C11B C 0.6009(17) 0.0510(12) 0.555(3) 0.263(16) Uani 0.599(8) 1 d PDU A 2
H28 H 0.6021 0.0751 0.5040 0.395 Uiso 0.599(8) 1 calc PR A 2
H29 H 0.6418 0.0533 0.5823 0.395 Uiso 0.599(8) 1 calc PR A 2
H30 H 0.5687 0.0683 0.5915 0.395 Uiso 0.599(8) 1 calc PR A 2
C12A C 0.5592(9) -0.1601(8) 0.6678(9) 0.096(4) Uani 0.401(8) 1 d PDU A 1
H12 H 0.5798 -0.2000 0.6555 0.144 Uiso 0.401(8) 1 calc PR A 1
H13 H 0.5147 -0.1675 0.6787 0.144 Uiso 0.401(8) 1 calc PR A 1
H14 H 0.5787 -0.1411 0.7162 0.144 Uiso 0.401(8) 1 calc PR A 1
C13A C 0.5675(16) -0.1258(9) 0.3637(8) 0.141(10) Uani 0.401(8) 1 d PDU A 1
H15 H 0.5662 -0.1716 0.3675 0.212 Uiso 0.401(8) 1 calc PR A 1
H16 H 0.6052 -0.1131 0.3337 0.212 Uiso 0.401(8) 1 calc PR A 1
H17 H 0.5303 -0.1108 0.3345 0.212 Uiso 0.401(8) 1 calc PR A 1
C13B C 0.558(2) -0.1208(18) 0.3474(16) 0.295(19) Uani 0.599(8) 1 d PDU A 2
H25 H 0.5493 -0.1659 0.3480 0.442 Uiso 0.599(8) 1 calc PR A 2
H26 H 0.5960 -0.1125 0.3162 0.442 Uiso 0.599(8) 1 calc PR A 2
H27 H 0.5224 -0.0989 0.3216 0.442 Uiso 0.599(8) 1 calc PR A 2
C6B C 0.5856(9) -0.0164(11) 0.5363(17) 0.213(9) Uani 0.599(8) 1 d PDU A 2
C12B C 0.5596(18) -0.1728(15) 0.6461(17) 0.290(18) Uani 0.599(8) 1 d PDU A 2
H21 H 0.5696 -0.1545 0.6997 0.436 Uiso 0.599(8) 1 calc PR A 2
H22 H 0.5887 -0.2072 0.6345 0.436 Uiso 0.599(8) 1 calc PR A 2
H23 H 0.5166 -0.1888 0.6466 0.436 Uiso 0.599(8) 1 calc PR A 2
C7B C 0.5807(13) -0.0615(12) 0.5957(15) 0.223(10) Uani 0.599(8) 1 d PDU A 2
H24 H 0.5879 -0.0496 0.6511 0.267 Uiso 0.599(8) 1 calc PR A 2

loop_
_atom_site_aniso_label
_atom_site_aniso_U_11
_atom_site_aniso_U_22
_atom_site_aniso_U_33
_atom_site_aniso_U_23
_atom_site_aniso_U_13
_atom_site_aniso_U_12
N1 0.086(3) 0.088(3) 0.096(4) 0.014(3) 0.000 0.000
C1 0.083(3) 0.083(3) 0.088(3) 0.003(2) -0.007(2) -0.002(2)
C2 0.084(3) 0.096(3) 0.075(3) 0.003(2) -0.003(2) -0.003(2)
C3 0.094(3) 0.101(4) 0.093(4) 0.019(3) -0.002(3) -0.009(3)
C4 0.101(3) 0.108(4) 0.094(4) 0.029(3) 0.003(3) -0.007(3)
N2 0.089(2) 0.089(2) 0.095(4) 0.012(2) -0.012(2) -0.003(3)
Te1A 0.0437(8) 0.0693(10) 0.0644(10) 0.0272(4) -0.0066(2) -0.0104(3)
Te1B 0.182(3) 0.344(7) 0.258(5) 0.120(3) -0.0226(15) -0.0386(19)
C5A 0.040(4) 0.064(4) 0.056(4) 0.017(3) 0.004(3) -0.019(4)
C5B 0.25(2) 0.211(14) 0.186(12) 0.032(10) -0.039(18) -0.009(17)
C6A 0.046(4) 0.072(5) 0.059(4) 0.007(4) -0.006(4) -0.004(4)
C7A 0.055(5) 0.089(5) 0.042(4) 0.001(4) -0.003(4) -0.004(4)
C8A 0.083(6) 0.079(5) 0.044(4) 0.016(4) 0.001(4) -0.010(5)
C9A 0.133(10) 0.064(5) 0.055(5) 0.013(4) 0.003(6) -0.039(6)
C8B 0.28(2) 0.225(17) 0.174(15) 0.011(12) 0.022(19) -0.069(19)
C9B 0.30(2) 0.207(15) 0.180(16) 0.004(11) 0.00(2) -0.043(19)
C10A 0.110(8) 0.071(5) 0.042(4) 0.019(4) 0.012(5) -0.029(6)
C10B 0.30(2) 0.247(14) 0.179(15) 0.017(11) -0.05(2) -0.05(2)
C11A 0.134(13) 0.081(7) 0.078(9) 0.000(6) -0.017(8) -0.015(9)
C11B 0.32(4) 0.200(17) 0.27(3) -0.021(17) 0.03(3) 0.00(3)
C12A 0.126(11) 0.101(8) 0.062(6) 0.026(6) 0.003(7) -0.028(8)
C13A 0.28(3) 0.087(9) 0.054(6) 0.003(5) -0.006(10) -0.061(14)
C13B 0.44(5) 0.26(3) 0.182(16) 0.005(18) -0.03(3) -0.07(4)
C6B 0.24(2) 0.200(15) 0.198(11) 0.009(11) -0.007(18) -0.010(17)
C12B 0.45(5) 0.24(2) 0.19(2) 0.023(19) 0.06(3) -0.02(3)
C7B 0.28(2) 0.230(17) 0.163(13) -0.002(12) -0.012(18) -0.05(2)

loop_
_atom_type_symbol
_atom_type_description
_atom_type_scat_dispersion_real
_atom_type_scat_dispersion_imag
_atom_type_scat_source
C C 0.0181 0.0091 'International Tables Vol C Tables 4.2.6.8 and 6.1.1.4'
H H 0.0000 0.0000 'International Tables Vol C Tables 4.2.6.8 and 6.1.1.4'
N N 0.0311 0.0180 'International Tables Vol C Tables 4.2.6.8 and 6.1.1.4'
Te Te -0.1759 6.3531 'International Tables Vol C Tables 4.2.6.8 and 6.1.1.4'

loop_
_geom_angle_atom_site_label_1
_geom_angle_atom_site_label_2
_geom_angle_atom_site_label_3
_geom_angle
_geom_angle_site_symmetry_1
_geom_angle_site_symmetry_3
C1 N1 C1 108.6(5) . 11_755
N2 C1 N1 125.1(5) . .
N2 C1 C2 126.0(4) . .
N1 C1 C2 108.8(4) . .
C3 C2 C2 121.5(3) . 11_755
C3 C2 C1 131.5(5) . .
C2 C2 C1 106.7(3) 11_755 .
C4 C3 C2 116.1(5) . .
C4 C3 Te1B 123.8(4) . .
C2 C3 Te1B 120.1(4) . .
C4 C3 Te1A 123.6(4) . .
C2 C3 Te1A 120.0(4) . .
Te1B C3 Te1A 3.71(15) . .
C4 C4 C3 122.3(3) 11_755 .
C1 N2 C1 121.0(6) . 6_545
C5A Te1A C3 93.7(2) . .
C3 Te1B C5B 94.3(3) . .
C10A C5A C6A 119.2(8) . .
C10A C5A Te1A 122.3(6) . .
C6A C5A Te1A 118.5(6) . .
C10B C5B C6B 122.8(19) . .
C10B C5B Te1B 116.3(16) . .
C6B C5B Te1B 120.9(17) . .
C7A C6A C5A 119.7(8) . .
C7A C6A C11A 116.2(10) . .
C5A C6A C11A 124.0(9) . .
C6A C7A C8A 121.7(9) . .
C9A C8A C7A 118.6(8) . .
C9A C8A C12A 121.0(10) . .
C7A C8A C12A 120.3(10) . .
C8A C9A C10A 121.3(9) . .
C7B C8B C9B 116.7(18) . .
C7B C8B C12B 124(2) . .
C9B C8B C12B 119(2) . .
C8B C9B C10B 123.6(19) . .
C5A C10A C9A 119.4(9) . .
C5A C10A C13A 122.0(9) . .
C9A C10A C13A 118.5(10) . .
C5B C10B C9B 116.3(18) . .
C5B C10B C13B 124(2) . .
C9B C10B C13B 119(2) . .
C7B C6B C5B 116.5(18) . .
C7B C6B C11B 123(2) . .
C5B C6B C11B 121(2) . .
C6B C7B C8B 123.9(19) . .

loop_
_geom_bond_atom_site_label_1
_geom_bond_atom_site_label_2
_geom_bond_distance
_geom_bond_site_symmetry_2
N1 C1 1.375(6) .
N1 C1 1.375(6) 11_755
C1 N2 1.331(5) .
C1 C2 1.444(7) .
C2 C3 1.385(7) .
C2 C2 1.404(9) 11_755
C3 C4 1.384(8) .
C3 Te1B 2.082(7) .
C3 Te1A 2.124(6) .
C4 C4 1.373(12) 11_755
N2 C1 1.331(5) 6_545
Te1A C5A 2.123(8) .
Te1B C5B 2.10(2) .
C5A C10A 1.385(11) .
C5A C6A 1.408(11) .
C5B C10B 1.378(16) .
C5B C6B 1.405(16) .
C6A C7A 1.375(11) .
C6A C11A 1.504(13) .
C7A C8A 1.376(12) .
C8A C9A 1.375(12) .
C8A C12A 1.516(11) .
C9A C10A 1.403(11) .
C8B C7B 1.372(16) .
C8B C9B 1.377(16) .
C8B C12B 1.521(16) .
C9B C10B 1.390(16) .
C10A C13A 1.504(13) .
C10B C13B 1.506(16) .
C11B C6B 1.506(16) .
C6B C7B 1.371(16) .

loop_
_geom_torsion_atom_site_label_1
_geom_torsion_atom_site_label_2
_geom_torsion_atom_site_label_3
_geom_torsion_atom_site_label_4
_geom_torsion
_geom_torsion_site_symmetry_1
_geom_torsion_site_symmetry_4
C1 N1 C1 N2 -170.3(3) 11_755 .
C1 N1 C1 C2 6.1(8) 11_755 .
N2 C1 C2 C3 -13.3(9) . .
N1 C1 C2 C3 170.3(6) . .
N2 C1 C2 C2 172.7(4) . 11_755
N1 C1 C2 C2 -3.7(5) . 11_755
C2 C2 C3 C4 -2.1(7) 11_755 .
C1 C2 C3 C4 -175.4(6) . .
C2 C2 C3 Te1B 176.1(2) 11_755 .
C1 C2 C3 Te1B 2.8(9) . .
C2 C2 C3 Te1A 171.79(19) 11_755 .
C1 C2 C3 Te1A -1.5(9) . .
C2 C3 C4 C4 2.1(7) . 11_755
Te1B C3 C4 C4 -176.0(3) . 11_755
Te1A C3 C4 C4 -171.5(2) . 11_755
N1 C1 N2 C1 -19.6(4) . 6_545
C2 C1 N2 C1 164.6(6) . 6_545
C4 C3 Te1A C5A 11.6(6) . .
C2 C3 Te1A C5A -161.9(5) . .
Te1B C3 Te1A C5A 105.7(14) . .
C4 C3 Te1B C5B 15.2(9) . .
C2 C3 Te1B C5B -162.9(8) . .
Te1A C3 Te1B C5B -73.2(15) . .
C3 Te1A C5A C10A -91.3(9) . .
C3 Te1A C5A C6A 91.0(5) . .
C3 Te1B C5B C10B -96.2(15) . .
C3 Te1B C5B C6B 82.8(9) . .
C10A C5A C6A C7A -0.4(10) . .
Te1A C5A C6A C7A 177.4(5) . .
C10A C5A C6A C11A 179.8(13) . .
Te1A C5A C6A C11A -2.5(12) . .
C5A C6A C7A C8A -1.1(10) . .
C11A C6A C7A C8A 178.7(12) . .
C6A C7A C8A C9A 3.5(17) . .
C6A C7A C8A C12A -179.6(11) . .
C7A C8A C9A C10A -4(2) . .
C12A C8A C9A C10A 178.7(15) . .
C7B C8B C9B C10B 2(5) . .
C12B C8B C9B C10B -177(3) . .
C6A C5A C10A C9A -0.5(17) . .
Te1A C5A C10A C9A -178.2(11) . .
C6A C5A C10A C13A -176.2(16) . .
Te1A C5A C10A C13A 6(2) . .
C8A C9A C10A C5A 3(2) . .
C8A C9A C10A C13A 178.8(19) . .
C6B C5B C10B C9B 3(3) . .
Te1B C5B C10B C9B -178(2) . .
C6B C5B C10B C13B -179(2) . .
Te1B C5B C10B C13B 0(3) . .
C8B C9B C10B C5B -4(5) . .
C8B C9B C10B C13B 178(3) . .
C10B C5B C6B C7B 0(2) . .
Te1B C5B C6B C7B -178.7(14) . .
C10B C5B C6B C11B 178(2) . .
Te1B C5B C6B C11B -0.9(15) . .
C5B C6B C7B C8B -3(3) . .
C11B C6B C7B C8B 179(2) . .
C9B C8B C7B C6B 2(4) . .
C12B C8B C7B C6B -179(2) . .

loop_
_platon_squeeze_void_nr
_platon_squeeze_void_average_x
_platon_squeeze_void_average_y
_platon_squeeze_void_average_z
_platon_squeeze_void_volume
_platon_squeeze_void_count_electrons
_platon_squeeze_void_content
1 0.023 0.730 0.095 3265 343 ' '
